data_4030620
loop_
_publ_author_name
'Barbier, J.'

_publ_section_title
;
 Refinement of the eulytite-type Pb4(PO4)2SO4 structure
;
_journal_name_full 'European Journal of Solid State and Inorganic Chemistry'
_journal_page_first 163
_journal_page_last 171
_journal_volume 31
_journal_year 1994
_chemical_formula_sum 'O12 P2 Pb4 S'
_chemical_formula_weight 1114.76
_space_group_IT_number 220
_symmetry_cell_setting cubic
_symmetry_Int_Tables_number 220
_symmetry_space_group_name_Hall 'I -4bd 2c 3'
_symmetry_space_group_name_H-M 'I -4 3 d'
_cell_angle_alpha 90
_cell_angle_beta 90
_cell_angle_gamma 90
_cell_formula_units_Z 4
_cell_length_a 10.445(1)
_cell_length_b 10.445(1)
_cell_length_c 10.445(1)
_cell_volume 1139.53(19)
_diffrn_ambient_temperature 298
_diffrn_radiation_probe x-ray
_diffrn_radiation_type AgK\a
_diffrn_radiation_wavelength 0.56087
_exptl_absorpt_coefficient_mu 33.47
_exptl_crystal_density_diffrn 6.498
_refine_ls_number_parameters 16
_refine_ls_number_reflns 379
_refine_ls_R_factor_gt 0.038
_cod_data_source_file EJSSIC-1994-31-163-171-1.cif
_cod_data_source_block Pb4(PO4)2SO4-X-ray
_cod_original_cell_volume 1139.5(3)
_cod_database_code 4030620

loop_
_symmetry_equiv_pos_site_id
_symmetry_equiv_pos_as_xyz
1 x,y,z
2 1/4+y,3/4-x,1/4-z
3 -x,1/2-y,z
4 3/4-y,3/4+x,1/4-z
5 x,-y,1/2-z
6 1/4-y,3/4-x,3/4+z
7 -x,1/2+y,1/2-z
8 3/4+y,3/4+x,3/4+z
9 z,x,y
10 1/4+x,3/4-z,1/4-y
11 -z,1/2-x,y
12 3/4-x,3/4+z,1/4-y
13 z,-x,1/2-y
14 1/4-x,3/4-z,3/4+y
15 -z,1/2+x,1/2-y
16 3/4+x,3/4+z,3/4+y
17 y,z,x
18 3/4+z,3/4+y,3/4+x
19 3/4+z,1/4-y,3/4-x
20 1/4-z,3/4-y,3/4+x
21 1/4-z,1/4+y,3/4-x
22 y,-z,1/2-x
23 1/2-y,-z,1/2+x
24 -y,1/2+z,1/2-x
25 1/2+x,1/2+y,1/2+z
26 3/4+y,1/4-x,3/4-z
27 1/2-x,-y,1/2+z
28 1/4-y,1/4+x,3/4-z
29 1/2+x,1/2-y,-z
30 3/4-y,1/4-x,1/4+z
31 1/2-x,y,-z
32 1/4+y,1/4+x,1/4+z
33 1/2+z,1/2+x,1/2+y
34 3/4+x,1/4-z,3/4-y
35 1/2-z,-x,1/2+y
36 1/4-x,1/4+z,3/4-y
37 1/2+z,1/2-x,-y
38 3/4-x,1/4-z,1/4+y
39 1/2-z,x,-y
40 1/4+x,1/4+z,1/4+y
41 1/2+y,1/2+z,1/2+x
42 1/4+z,1/4+y,1/4+x
43 1/4+z,3/4-y,1/4-x
44 3/4-z,1/4-y,1/4+x
45 3/4-z,3/4+y,1/4-x
46 1/2+y,1/2-z,-x
47 -y,1/2-z,x
48 1/2-y,z,-x

loop_
_atom_site_aniso_label
_atom_site_aniso_U_11
_atom_site_aniso_U_22
_atom_site_aniso_U_33
_atom_site_aniso_U_23
_atom_site_aniso_U_13
_atom_site_aniso_U_12
Pb 0.0135(1) 0.0135(1) 0.0135(1) -0.0008(1) -0.0008(1) -0.0008(1)
P 0.0041(11) 0.0062(7) 0.0062(7) 0.0000 0.0000 0.0000
O 0.020(3) 0.011(2) 0.052(5) 0.006(3) 0.019(3) -0.002(2)
S 0.0041(11) 0.0062(7) 0.0062(7) 0.0000 0.0000 0.0000

loop_
_atom_site_label
_atom_site_type_symbol
_atom_site_thermal_displace_type
_atom_site_fract_x
_atom_site_fract_y
_atom_site_fract_z
_atom_site_occupancy
_atom_site_U_iso_or_equiv
Pb Pb Uani 0.07301(3) 0.07301(3) 0.07301(3) 1.000 0.0135(1)
P P Uani 0.37500 0.00000 0.25000 0.667 0.0055(5)
O O Uani 0.1430(7) 0.2935(6) 0.0526(8) 1.000 0.028(2)
S S Uani 0.37500 0.00000 0.25000 0.333 0.0055(5)

loop_
_atom_type_symbol
_atom_type_description
_atom_type_scat_dispersion_real
_atom_type_scat_dispersion_imag
_atom_type_scat_source
O O 0.0056 0.0036 ' International Tables Vol C Tables 4.2.6.8 and 6.1.1.4'
P P 0.0667 0.0580 ' International Tables Vol C Tables 4.2.6.8 and 6.1.1.4'
Pb Pb -1.1676 6.9287 ' International Tables Vol C Tables 4.2.6.8 and 6.1.1.4'
S S 0.0826 0.0763 ' International Tables Vol C Tables 4.2.6.8 and 6.1.1.4'

loop_
_geom_angle_atom_site_label_1
_geom_angle_atom_site_label_2
_geom_angle_atom_site_label_3
_geom_angle
_geom_angle_site_symmetry_1
_geom_angle_site_symmetry_3
_geom_angle_publ_flag
O Pb O 75.6(2) . 3_555 yes
O Pb O 79.9(3) . 9_555 yes
O Pb O 151.1(2) . 13_555 yes
O Pb O 79.9(3) . 17_555 yes
O Pb O 81.0(3) . 48_555 yes
O Pb O 81.0(3) 3_555 9_555 yes
O Pb O 114.7(2) 3_555 13_555 yes
O Pb O 151.1(2) 3_555 17_555 yes
O Pb O 114.7(2) 3_555 48_555 yes
O Pb O 75.6(2) 9_555 13_555 yes
O Pb O 79.9(3) 9_555 17_555 yes
O Pb O 151.1(2) 9_555 48_555 yes
O Pb O 81.0(3) 13_555 17_555 yes
O Pb O 114.7(2) 13_555 48_555 yes
O Pb O 75.6(2) 17_555 48_555 yes
O S O 108.6(4) 22_555 30_555 yes
O S O 111.3(4) 4_545 30_555 yes
O S O 108.6(4) 4_545 17_555 yes
O S O 108.6(4) 4_545 22_555 yes
O S O 111.3(4) 17_555 22_555 yes
O S O 108.6(4) 17_555 30_555 yes
O P O 108.6(4) 4_545 22_555 yes
O P O 108.6(4) 4_545 17_555 yes
O P O 108.6(4) 17_555 30_555 yes
O P O 111.3(4) 4_545 30_555 yes
O P O 111.3(4) 17_555 22_555 yes
O P O 108.6(4) 22_555 30_555 yes
Pb O P 111.2(3) 3_555 2_555 yes
Pb O P 142.3(4) . 2_555 yes
Pb O Pb 103.6(3) . 3_555 yes

loop_
_geom_bond_atom_site_label_1
_geom_bond_atom_site_label_2
_geom_bond_distance
_geom_bond_site_symmetry_2
_geom_bond_publ_flag
Pb O 2.426(6) . yes
Pb O 2.661(7) 3_555 yes
Pb O 2.426(6) 9_555 yes
Pb O 2.661(7) 13_555 yes
Pb O 2.426(6) 17_555 yes
Pb O 2.661(7) 48_555 yes
S O 1.509(7) 30_555 yes
S O 1.509(7) 4_545 yes
S O 1.509(7) 17_555 yes
S O 1.509(7) 22_555 yes
P O 1.509(7) 17_555 yes
P O 1.509(7) 22_555 yes
P O 1.509(7) 30_555 yes
P O 1.509(7) 4_545 yes

loop_
_geom_torsion_atom_site_label_1
_geom_torsion_atom_site_label_2
_geom_torsion_atom_site_label_3
_geom_torsion_atom_site_label_4
_geom_torsion
_geom_torsion_site_symmetry_3
_geom_torsion_publ_flag
O Pb O P 129.2(8) 17_555 no
